data_7000765
loop_
_publ_author_name
'Garc\'ia-Pacios, Vanesa'
'Arroyo, Marta'
'Ant\'on, Noelia'
'Miguel, Daniel'
'Villafa\~ne, Fernando'

_publ_section_title
;
 Non-covalent interactions at bis(pyrazole)silver(i) or -gold(i)
 cations
;
_journal_issue 12
_journal_name_full 'Dalton Transactions'
_journal_page_first 2135
_journal_page_last 2141
_journal_paper_doi 10.1039/b820084j
_journal_year 2009
_chemical_formula_sum 'C10 H18 Au N5 O4'
_chemical_formula_weight 469.26
_chemical_name_systematic
;
?
;
_space_group_IT_number 14
_symmetry_cell_setting monoclinic
_symmetry_space_group_name_Hall '-P 2ybc'
_symmetry_space_group_name_H-M 'P 1 21/c 1'
_atom_sites_solution_hydrogens geom
_atom_sites_solution_primary direct
_atom_sites_solution_secondary difmap
_audit_creation_method SHELXL-97
_cell_angle_alpha 90.00
_cell_angle_beta 102.91(3)
_cell_angle_gamma 90.00
_cell_formula_units_Z 8
_cell_length_a 19.284(4)
_cell_length_b 11.856(2)
_cell_length_c 13.920(3)
_cell_measurement_temperature 293(2)
_cell_volume 3102.1(11)
_computing_cell_refinement 'Bruker SMART'
_computing_data_collection 'Bruker SMART'
_computing_data_reduction 'Bruker SHELXTL'
_computing_molecular_graphics 'Bruker SHELXTL'
_computing_publication_material 'Bruker SHELXTL'
_computing_structure_refinement 'SHELXL-97 (Sheldrick, 1997)'
_computing_structure_solution 'SHELXS-97 (Sheldrick, 1990)'
_diffrn_ambient_temperature 293(2)
_diffrn_measured_fraction_theta_full 0.996
_diffrn_measured_fraction_theta_max 0.996
_diffrn_measurement_device_type 'CCD area detector'
_diffrn_measurement_method 'phi and omega scans'
_diffrn_radiation_monochromator graphite
_diffrn_radiation_source 'fine-focus sealed tube'
_diffrn_radiation_type MoK\a
_diffrn_radiation_wavelength 0.71073
_diffrn_reflns_av_R_equivalents 0.0373
_diffrn_reflns_av_sigmaI/netI 0.0298
_diffrn_reflns_limit_h_max 20
_diffrn_reflns_limit_h_min -21
_diffrn_reflns_limit_k_max 13
_diffrn_reflns_limit_k_min -9
_diffrn_reflns_limit_l_max 15
_diffrn_reflns_limit_l_min -15
_diffrn_reflns_number 14308
_diffrn_reflns_theta_full 23.33
_diffrn_reflns_theta_max 23.33
_diffrn_reflns_theta_min 1.08
_exptl_absorpt_coefficient_mu 9.504
_exptl_absorpt_correction_T_max 1.000000
_exptl_absorpt_correction_T_min 0.273142
_exptl_absorpt_correction_type multi-scan
_exptl_absorpt_process_details SADABS
_exptl_crystal_colour COLORLESS
_exptl_crystal_density_diffrn 2.009
_exptl_crystal_density_method 'not measured'
_exptl_crystal_description PRISM
_exptl_crystal_F_000 1792
_exptl_crystal_size_max 0.36
_exptl_crystal_size_mid 0.21
_exptl_crystal_size_min 0.08
_refine_diff_density_max 1.122
_refine_diff_density_min -1.558
_refine_diff_density_rms 0.171
_refine_ls_extinction_method none
_refine_ls_goodness_of_fit_ref 1.122
_refine_ls_hydrogen_treatment constr
_refine_ls_matrix_type full
_refine_ls_number_parameters 355
_refine_ls_number_reflns 4473
_refine_ls_number_restraints 0
_refine_ls_restrained_S_all 1.122
_refine_ls_R_factor_all 0.0475
_refine_ls_R_factor_gt 0.0357
_refine_ls_shift/su_max 0.000
_refine_ls_shift/su_mean 0.000
_refine_ls_structure_factor_coef Fsqd
_refine_ls_weighting_details 'calc w=1/[\s^2^(Fo^2^)+(0.0744P)^2^+0.0000P] where P=(Fo^2^+2Fc^2^)/3'
_refine_ls_weighting_scheme calc
_refine_ls_wR_factor_gt 0.1181
_refine_ls_wR_factor_ref 0.1240
_reflns_number_gt 3462
_reflns_number_total 4473
_reflns_threshold_expression >2sigma(I)
_cod_data_source_file b820084j.txt
_cod_data_source_block Compound_4.H2O_(vg37a)
_cod_depositor_comments
;
The following automatic conversions were performed:
'_symmetry_cell_setting' value 'Monoclinic' changed to 'monoclinic'
according to '/home/saulius/struct/CIF-dictionaries/cif_core.dic'
dictionary named 'cif_core.dic' version 2.4.1 from 2010-06-29.

Automatic conversion script
Id: cif_fix_enum 1527 2010-12-29 10:47:43Z saulius 
;
_cod_original_cell_volume 3102.2(11)
_cod_original_sg_symbol_H-M P2(1)/c
_cod_database_code 7000765

loop_
_symmetry_equiv_pos_as_xyz
'x, y, z'
'-x, y+1/2, -z+1/2'
'-x, -y, -z'
'x, -y-1/2, z-1/2'

loop_
_atom_site_label
_atom_site_type_symbol
_atom_site_fract_x
_atom_site_fract_y
_atom_site_fract_z
_atom_site_U_iso_or_equiv
_atom_site_adp_type
_atom_site_occupancy
_atom_site_symmetry_multiplicity
_atom_site_calc_flag
_atom_site_refinement_flags
_atom_site_disorder_assembly
_atom_site_disorder_group
Au1 Au 0.213146(18) 0.29921(3) 0.12267(2) 0.04641(17) Uani 1 1 d . . .
N1 N 0.1424(4) 0.4218(5) 0.1197(5) 0.0476(18) Uani 1 1 d . . .
N2 N 0.0734(4) 0.4016(6) 0.1200(5) 0.0515(19) Uani 1 1 d . . .
H2 H 0.0551 0.3352 0.1158 0.062 Uiso 1 1 calc R . .
N3 N 0.2863(4) 0.1799(5) 0.1227(5) 0.0429(16) Uani 1 1 d . . .
N4 N 0.2732(4) 0.0694(6) 0.1201(5) 0.0457(17) Uani 1 1 d . . .
H4 H 0.2321 0.0403 0.1191 0.055 Uiso 1 1 calc R . .
C11 C 0.1496(5) 0.5331(8) 0.1262(6) 0.054(2) Uani 1 1 d . . .
C12 C 0.0838(6) 0.5826(7) 0.1299(7) 0.061(3) Uani 1 1 d . . .
H12 H 0.0746 0.6594 0.1332 0.073 Uiso 1 1 calc R . .
C13 C 0.0362(5) 0.4968(7) 0.1277(6) 0.056(3) Uani 1 1 d . . .
C14 C 0.2196(5) 0.5854(9) 0.1293(8) 0.075(3) Uani 1 1 d . . .
H14A H 0.2562 0.5292 0.1456 0.112 Uiso 1 1 calc R . .
H14B H 0.2281 0.6438 0.1784 0.112 Uiso 1 1 calc R . .
H14C H 0.2201 0.6173 0.0661 0.112 Uiso 1 1 calc R . .
C15 C -0.0403(5) 0.4930(8) 0.1338(8) 0.075(3) Uani 1 1 d . . .
H15A H -0.0583 0.4178 0.1203 0.113 Uiso 1 1 calc R . .
H15B H -0.0674 0.5441 0.0864 0.113 Uiso 1 1 calc R . .
H15C H -0.0443 0.5147 0.1988 0.113 Uiso 1 1 calc R . .
C21 C 0.3550(5) 0.1884(7) 0.1225(6) 0.048(2) Uani 1 1 d . . .
C22 C 0.3854(5) 0.0858(7) 0.1213(6) 0.049(2) Uani 1 1 d . . .
H22 H 0.4328 0.0701 0.1217 0.059 Uiso 1 1 calc R . .
C23 C 0.3312(5) 0.0098(7) 0.1193(6) 0.053(2) Uani 1 1 d . . .
C24 C 0.3899(6) 0.3027(8) 0.1263(8) 0.065(3) Uani 1 1 d . . .
H24A H 0.3793 0.3357 0.0616 0.097 Uiso 1 1 calc R . .
H24B H 0.4404 0.2945 0.1487 0.097 Uiso 1 1 calc R . .
H24C H 0.3721 0.3507 0.1708 0.097 Uiso 1 1 calc R . .
C25 C 0.3324(2) -0.1158(3) 0.1219(8) 0.075(3) Uani 1 1 d . . .
H25A H 0.2949 -0.1426 0.1511 0.113 Uiso 1 1 calc R . .
H25B H 0.3774 -0.1411 0.1602 0.113 Uiso 1 1 calc R . .
H25C H 0.3256 -0.1445 0.0560 0.113 Uiso 1 1 calc R . .
N5 N 0.1136(2) -0.0688(3) 0.1268(3) 0.059(2) Uani 1 1 d R . .
O1 O 0.1306(2) 0.0323(3) 0.1438(3) 0.075(2) Uani 1 1 d R . .
O2 O 0.0509(2) -0.0960(3) 0.1072(3) 0.087(2) Uani 1 1 d R . .
O3 O 0.1611(2) -0.1370(3) 0.1301(3) 0.109(3) Uani 1 1 d R . .
O11 O 0.0207(4) 0.1866(5) 0.0834(6) 0.075(2) Uani 1 1 d G . .
H11A H 0.0560 0.1319 0.1027 0.07(3) Uiso 1 1 d G . .
H11B H -0.0030 0.1671 0.0225 0.07(3) Uiso 1 1 d G . .
Au51 Au 0.284749(19) 0.28462(3) 0.36829(2) 0.05002(17) Uani 1 1 d . . .
N53 N 0.2124(4) 0.4049(6) 0.3710(5) 0.0468(18) Uani 1 1 d . . .
N54 N 0.2254(4) 0.5162(6) 0.3766(5) 0.0484(18) Uani 1 1 d . . .
H54 H 0.2662 0.5458 0.3769 0.058 Uiso 1 1 calc R . .
N51 N 0.3565(4) 0.1619(6) 0.3697(5) 0.0523(19) Uani 1 1 d . . .
N52 N 0.4246(4) 0.1841(6) 0.3691(5) 0.0504(19) Uani 1 1 d . . .
H52 H 0.4420 0.2506 0.3674 0.061 Uiso 1 1 calc R . .
C72 C 0.1438(5) 0.3939(7) 0.3699(6) 0.047(2) Uani 1 1 d . . .
C73 C 0.1157(5) 0.4986(8) 0.3785(6) 0.054(2) Uani 1 1 d . . .
H73A H 0.0690 0.5142 0.3816 0.065 Uiso 1 1 calc R . .
C74 C 0.1680(5) 0.5749(7) 0.3816(6) 0.051(2) Uani 1 1 d . . .
C75 C 0.1088(6) 0.2794(8) 0.3659(9) 0.068(3) Uani 1 1 d . . .
H75A H 0.1235 0.2337 0.3171 0.101 Uiso 1 1 calc R . .
H75B H 0.0581 0.2883 0.3490 0.101 Uiso 1 1 calc R . .
H75C H 0.1227 0.2436 0.4292 0.101 Uiso 1 1 calc R . .
C76 C 0.1685(6) 0.7007(8) 0.3851(8) 0.075(3) Uani 1 1 d . . .
H76A H 0.1710 0.7253 0.4515 0.113 Uiso 1 1 calc R . .
H76B H 0.1258 0.7292 0.3430 0.113 Uiso 1 1 calc R . .
H76C H 0.2090 0.7287 0.3631 0.113 Uiso 1 1 calc R . .
C71 C 0.3518(6) 0.0477(8) 0.3716(6) 0.059(3) Uani 1 1 d . . .
C62 C 0.4151(6) 0.0013(8) 0.3728(7) 0.063(3) Uani 1 1 d . . .
H62 H 0.4253 -0.0754 0.3743 0.076 Uiso 1 1 calc R . .
C63 C 0.4619(5) 0.0876(8) 0.3713(7) 0.058(3) Uani 1 1 d . . .
C64 C 0.2818(5) -0.0065(9) 0.3736(7) 0.074(3) Uani 1 1 d . . .
H64A H 0.2713 0.0048 0.4372 0.111 Uiso 1 1 calc R . .
H64B H 0.2844 -0.0858 0.3611 0.111 Uiso 1 1 calc R . .
H64C H 0.2450 0.0269 0.3239 0.111 Uiso 1 1 calc R . .
C65 C 0.5395(3) 0.0926(4) 0.3660(9) 0.091(4) Uani 1 1 d . . .
H65A H 0.5686 0.0658 0.4269 0.136 Uiso 1 1 calc R . .
H65B H 0.5521 0.1691 0.3551 0.136 Uiso 1 1 calc R . .
H65C H 0.5469 0.0462 0.3127 0.136 Uiso 1 1 calc R . .
N55 N 0.3860(2) 0.6563(4) 0.3782(3) 0.064(2) Uani 1 1 d R . .
O51 O 0.3709(2) 0.5557(4) 0.3772(3) 0.099(3) Uani 1 1 d R . .
O52 O 0.4486(2) 0.6862(4) 0.4031(3) 0.112(3) Uani 1 1 d R . .
O53 O 0.3393(2) 0.7229(4) 0.3541(3) 0.121(4) Uani 1 1 d R . .
O61 O 0.4789(4) 0.3944(6) 0.4016(7) 0.079(2) Uani 1 1 d G . .
H61A H 0.4468 0.4352 0.3808 0.03(2) Uiso 1 1 d G . .
H61B H 0.4966 0.4032 0.4629 0.07(4) Uiso 1 1 d G . .

loop_
_atom_site_aniso_label
_atom_site_aniso_U_11
_atom_site_aniso_U_22
_atom_site_aniso_U_33
_atom_site_aniso_U_23
_atom_site_aniso_U_13
_atom_site_aniso_U_12
Au1 0.0472(3) 0.0419(3) 0.0476(3) -0.00107(13) 0.00520(18) 0.00076(14)
N1 0.056(5) 0.039(4) 0.046(4) -0.001(3) 0.006(3) 0.002(3)
N2 0.059(5) 0.037(4) 0.056(5) 0.001(3) 0.006(4) 0.001(4)
N3 0.045(5) 0.037(4) 0.048(4) 0.000(3) 0.013(3) -0.002(3)
N4 0.036(4) 0.046(5) 0.057(4) -0.003(3) 0.015(3) -0.004(3)
C11 0.070(7) 0.042(5) 0.047(5) -0.002(4) 0.006(4) -0.011(5)
C12 0.086(8) 0.028(5) 0.067(6) -0.003(4) 0.013(5) 0.010(5)
C13 0.071(7) 0.040(6) 0.052(6) -0.004(4) 0.000(5) 0.015(5)
C14 0.085(9) 0.058(7) 0.087(8) -0.001(5) 0.031(6) -0.006(5)
C15 0.064(7) 0.067(7) 0.095(8) -0.004(5) 0.018(6) 0.022(5)
C21 0.045(6) 0.048(6) 0.049(5) 0.003(4) 0.007(4) -0.015(4)
C22 0.039(5) 0.050(6) 0.059(5) 0.001(4) 0.013(4) 0.002(4)
C23 0.051(6) 0.054(6) 0.054(5) 0.000(4) 0.011(4) 0.002(5)
C24 0.060(7) 0.058(7) 0.075(7) 0.007(5) 0.013(5) -0.012(5)
C25 0.072(7) 0.051(6) 0.107(9) -0.005(5) 0.031(6) 0.002(5)
N5 0.048(5) 0.058(6) 0.074(5) -0.003(4) 0.018(4) -0.003(4)
O1 0.056(4) 0.056(4) 0.111(6) -0.005(4) 0.016(4) -0.014(4)
O2 0.045(4) 0.095(6) 0.123(6) -0.024(4) 0.022(4) -0.024(4)
O3 0.073(6) 0.067(5) 0.191(9) -0.009(5) 0.040(5) 0.013(4)
O11 0.063(5) 0.050(4) 0.106(6) -0.008(4) 0.007(4) -0.009(4)
Au51 0.0504(3) 0.0500(3) 0.0489(3) -0.00184(14) 0.00948(18) 0.00081(15)
N53 0.038(5) 0.050(5) 0.051(4) -0.002(3) 0.007(3) 0.001(3)
N54 0.046(5) 0.040(4) 0.057(4) -0.003(3) 0.008(3) -0.009(3)
N51 0.063(6) 0.047(5) 0.048(4) 0.001(3) 0.014(4) -0.002(4)
N52 0.057(5) 0.040(4) 0.052(4) 0.002(3) 0.008(4) 0.001(4)
C72 0.048(6) 0.053(6) 0.037(5) 0.005(4) 0.005(4) -0.005(4)
C73 0.039(6) 0.064(6) 0.059(6) 0.000(4) 0.012(4) 0.003(5)
C74 0.046(6) 0.051(6) 0.054(5) -0.001(4) 0.009(4) 0.007(4)
C75 0.056(7) 0.051(6) 0.093(8) 0.007(5) 0.012(6) -0.016(5)
C76 0.081(8) 0.056(7) 0.086(8) -0.004(5) 0.013(6) 0.002(5)
C71 0.081(8) 0.048(6) 0.048(5) 0.005(4) 0.015(5) -0.003(5)
C62 0.080(8) 0.040(6) 0.068(6) 0.004(4) 0.015(5) 0.016(5)
C63 0.066(7) 0.043(6) 0.062(6) 0.003(4) 0.008(5) 0.011(5)
C64 0.087(9) 0.061(7) 0.077(7) 0.001(5) 0.027(6) -0.009(6)
C65 0.082(9) 0.058(7) 0.127(10) -0.003(6) 0.013(7) 0.022(6)
N55 0.049(6) 0.053(5) 0.092(6) 0.005(4) 0.018(4) -0.002(4)
O51 0.057(5) 0.063(5) 0.178(9) 0.020(5) 0.030(5) -0.005(4)
O52 0.052(5) 0.105(7) 0.174(9) 0.001(6) 0.014(5) -0.022(5)
O53 0.075(6) 0.073(6) 0.205(11) 0.028(6) 0.008(6) 0.019(5)
O61 0.054(5) 0.059(5) 0.116(7) -0.007(4) 0.003(4) -0.003(4)

loop_
_atom_type_symbol
_atom_type_description
_atom_type_scat_dispersion_real
_atom_type_scat_dispersion_imag
_atom_type_scat_source
C C 0.0033 0.0016 'International Tables Vol C Tables 4.2.6.8 and 6.1.1.4'
H H 0.0000 0.0000 'International Tables Vol C Tables 4.2.6.8 and 6.1.1.4'
N N 0.0061 0.0033 'International Tables Vol C Tables 4.2.6.8 and 6.1.1.4'
O O 0.0106 0.0060 'International Tables Vol C Tables 4.2.6.8 and 6.1.1.4'
Au Au -2.0133 8.8022 'International Tables Vol C Tables 4.2.6.8 and 6.1.1.4'

loop_
_geom_angle_atom_site_label_1
_geom_angle_atom_site_label_2
_geom_angle_atom_site_label_3
_geom_angle
_geom_angle_site_symmetry_1
_geom_angle_site_symmetry_3
_geom_angle_publ_flag
N1 Au1 N3 177.7(3) . . ?
C11 N1 N2 105.3(7) . . ?
C11 N1 Au1 131.6(7) . . ?
N2 N1 Au1 122.8(5) . . ?
N1 N2 C13 113.1(7) . . ?
C21 N3 N4 104.9(7) . . ?
C21 N3 Au1 130.6(6) . . ?
N4 N3 Au1 124.5(5) . . ?
C23 N4 N3 111.6(7) . . ?
N1 C11 C12 109.6(8) . . ?
N1 C11 C14 120.0(9) . . ?
C12 C11 C14 130.4(9) . . ?
C13 C12 C11 107.1(8) . . ?
N2 C13 C12 104.8(9) . . ?
N2 C13 C15 121.8(8) . . ?
C12 C13 C15 133.4(8) . . ?
N3 C21 C22 111.6(7) . . ?
N3 C21 C24 120.3(8) . . ?
C22 C21 C24 128.1(9) . . ?
C21 C22 C23 105.0(8) . . ?
N4 C23 C22 106.9(8) . . ?
N4 C23 C25 122.7(8) . . ?
C22 C23 C25 130.3(8) . . ?
O3 N5 O2 122.2 . . ?
O3 N5 O1 117.8 . . ?
O2 N5 O1 120.0 . . ?
N53 Au51 N51 178.1(3) . . ?
C72 N53 N54 105.7(7) . . ?
C72 N53 Au51 128.8(6) . . ?
N54 N53 Au51 125.5(6) . . ?
C74 N54 N53 111.9(7) . . ?
N52 N51 C71 105.4(8) . . ?
N52 N51 Au51 122.2(5) . . ?
C71 N51 Au51 132.4(7) . . ?
N51 N52 C63 110.6(7) . . ?
N53 C72 C73 108.8(8) . . ?
N53 C72 C75 121.7(8) . . ?
C73 C72 C75 129.4(9) . . ?
C74 C73 C72 107.6(8) . . ?
N54 C74 C73 105.9(8) . . ?
N54 C74 C76 122.0(9) . . ?
C73 C74 C76 132.1(9) . . ?
C62 C71 N51 110.3(9) . . ?
C62 C71 C64 130.3(10) . . ?
N51 C71 C64 119.4(9) . . ?
C71 C62 C63 107.2(9) . . ?
N52 C63 C62 106.5(9) . . ?
N52 C63 C65 119.5(8) . . ?
C62 C63 C65 133.8(8) . . ?
O53 N55 O51 118.6 . . ?
O53 N55 O52 121.4 . . ?
O51 N55 O52 119.9 . . ?

loop_
_geom_bond_atom_site_label_1
_geom_bond_atom_site_label_2
_geom_bond_distance
_geom_bond_site_symmetry_2
_geom_bond_publ_flag
Au1 N1 1.987(7) . ?
Au1 N3 1.997(7) . ?
N1 C11 1.327(10) . ?
N1 N2 1.353(10) . ?
N2 C13 1.355(11) . ?
N3 C21 1.328(10) . ?
N3 N4 1.334(9) . ?
N4 C23 1.326(11) . ?
C11 C12 1.410(13) . ?
C11 C14 1.477(13) . ?
C12 C13 1.367(13) . ?
C13 C15 1.497(13) . ?
C21 C22 1.352(12) . ?
C21 C24 1.509(12) . ?
C22 C23 1.376(12) . ?
C23 C25 1.490(9) . ?
N5 O3 1.2158 . ?
N5 O2 1.2220 . ?
N5 O1 1.2517 . ?
Au51 N53 2.001(7) . ?
Au51 N51 2.005(7) . ?
N53 C72 1.327(10) . ?
N53 N54 1.342(9) . ?
N54 C74 1.322(11) . ?
N51 N52 1.340(10) . ?
N51 C71 1.358(11) . ?
N52 C63 1.348(11) . ?
C72 C73 1.371(12) . ?
C72 C75 1.510(12) . ?
C73 C74 1.350(12) . ?
C74 C76 1.492(12) . ?
C71 C62 1.335(13) . ?
C71 C64 1.501(13) . ?
C62 C63 1.368(13) . ?
C63 C65 1.516(11) . ?
N55 O53 1.1889 . ?
N55 O51 1.2274 . ?
N55 O52 1.2312 . ?
